data_7130796
loop_
_publ_author_name
'Huffman, Zachary K.'
'Sperling, Joseph M.'
'Windorff, Cory J.'
'Long, Brian N.'
'Cordova, Lucas'
'Ramanantoanina, Harry'
'Celis-Barros, Cristian'
'Albrecht-Sch\"onzart, Thomas E.'

_publ_section_title
;
 Synthesis and characterization of a bimetallic americium(iii)
 pyrithionate coordination complex
;
_journal_name_full 'Chemical Communications'
_journal_paper_doi 10.1039/D2CC03352F
_journal_year 2022
_chemical_formula_moiety 'C15 H16 N3 O5 S3 Tm, H2 O'
_chemical_formula_sum 'C15 H18 N3 O6 S3 Tm'
_chemical_formula_weight 601.43
_space_group_crystal_system triclinic
_space_group_IT_number 2
_space_group_name_Hall '-P 1'
_space_group_name_H-M_alt 'P -1'
_atom_sites_solution_hydrogens mixed
_atom_sites_solution_primary dual
_audit_creation_date 2021-10-05
_audit_creation_method
;
Olex2 1.3
(compiled 2020.11.12 svn.r5f609507 for OlexSys, GUI svn.r6403)
;
_audit_update_record
;
2022-06-14 deposited with the CCDC.	2022-09-15 downloaded from the CCDC.
;
_cell_angle_alpha 111.312(3)
_cell_angle_beta 94.019(3)
_cell_angle_gamma 91.182(3)
_cell_formula_units_Z 2
_cell_length_a 7.4398(9)
_cell_length_b 11.1083(14)
_cell_length_c 13.1269(16)
_cell_measurement_reflns_used 9962
_cell_measurement_temperature 273.15
_cell_measurement_theta_max 28.77
_cell_measurement_theta_min 2.75
_cell_volume 1006.9(2)
_computing_cell_refinement 'SAINT V8.38A (Bruker, 2018)'
_computing_data_reduction 'SAINT V8.38A (Bruker, 2018)'
_computing_molecular_graphics 'Olex2 1.3 (Dolomanov et al., 2009)'
_computing_publication_material 'Olex2 1.3 (Dolomanov et al., 2009)'
_computing_structure_refinement 'SHELXL 2018/3 (Sheldrick, 2015)'
_computing_structure_solution 'SHELXT 2018/2 (Sheldrick, 2018)'
_diffrn_ambient_temperature 273.15
_diffrn_measured_fraction_theta_full 0.995
_diffrn_measured_fraction_theta_max 0.992
_diffrn_measurement_device_type 'Bruker APEX-II CCD'
_diffrn_measurement_method '\f and \w scans'
_diffrn_radiation_type MoK\a
_diffrn_radiation_wavelength 0.71073
_diffrn_reflns_av_R_equivalents 0.0342
_diffrn_reflns_av_unetI/netI 0.0331
_diffrn_reflns_Laue_measured_fraction_full 0.995
_diffrn_reflns_Laue_measured_fraction_max 0.992
_diffrn_reflns_limit_h_max 10
_diffrn_reflns_limit_h_min -10
_diffrn_reflns_limit_k_max 15
_diffrn_reflns_limit_k_min -15
_diffrn_reflns_limit_l_max 17
_diffrn_reflns_limit_l_min -17
_diffrn_reflns_number 15505
_diffrn_reflns_point_group_measured_fraction_full 0.995
_diffrn_reflns_point_group_measured_fraction_max 0.992
_diffrn_reflns_theta_full 25.242
_diffrn_reflns_theta_max 28.769
_diffrn_reflns_theta_min 2.748
_diffrn_source_current 1.0
_diffrn_source_power 0.05
_diffrn_source_voltage 50.0
_diffrn_standards_number 0
_exptl_absorpt_coefficient_mu 4.754
_exptl_absorpt_correction_T_max 0.7458
_exptl_absorpt_correction_T_min 0.5035
_exptl_absorpt_correction_type multi-scan
_exptl_absorpt_process_details
'SADABS-2016/2 (Bruker,2016/2) was used for absorption correction. wR2(int) was 0.1129 before and 0.0475 after correction. The Ratio of minimum to maximum transmission is 0.6751. The \l/2 correction factor is Not present.'
_exptl_crystal_colour 'clear colourless'
_exptl_crystal_colour_lustre clear
_exptl_crystal_colour_primary colourless
_exptl_crystal_density_diffrn 1.984
_exptl_crystal_description block
_exptl_crystal_F_000 588
_exptl_crystal_size_max 0.539
_exptl_crystal_size_mid 0.24
_exptl_crystal_size_min 0.171
_refine_diff_density_max 0.821
_refine_diff_density_min -1.029
_refine_diff_density_rms 0.124
_refine_ls_extinction_method none
_refine_ls_goodness_of_fit_ref 1.183
_refine_ls_hydrogen_treatment constr
_refine_ls_matrix_type full
_refine_ls_number_parameters 258
_refine_ls_number_reflns 5179
_refine_ls_number_restraints 0
_refine_ls_restrained_S_all 1.183
_refine_ls_R_factor_all 0.0264
_refine_ls_R_factor_gt 0.0232
_refine_ls_shift/su_max 0.001
_refine_ls_shift/su_mean 0.000
_refine_ls_structure_factor_coef Fsqd
_refine_ls_weighting_details 'w=1/[\s^2^(Fo^2^)+(0.0134P)^2^+1.2826P] where P=(Fo^2^+2Fc^2^)/3'
_refine_ls_weighting_scheme calc
_refine_ls_wR_factor_gt 0.0560
_refine_ls_wR_factor_ref 0.0586
_reflns_Friedel_coverage 0.000
_reflns_number_gt 4846
_reflns_number_total 5179
_reflns_threshold_expression 'I > 2\s(I)'
_cod_data_source_file d2cc03352f2.cif
_cod_data_source_block c_CCDC1
_cod_database_code 7130796
_shelx_shelxl_version_number 2018/3
_shelx_space_group_comment
;
The symmetry employed for this shelxl refinement is uniquely defined
by the following loop, which should always be used as a source of
symmetry information in preference to the above space-group names.
They are only intended as comments.
;
_shelx_estimated_absorpt_t_max 0.497
_shelx_estimated_absorpt_t_min 0.184
_olex2_refinement_description
;
1. Fixed Uiso
 At 1.2 times of:
  All C(H) groups
 At 1.5 times of:
  All O(H,H) groups
2.a Free rotating group:
 O6(H6A,H6B)
2.b Rotating group:
 O5(H5A,H5B), O4(H4A,H4B)
2.c Aromatic/amide H refined with riding coordinates:
 C15(H15), C5(H5), C10(H10), C14(H14), C7(H7), C2(H2), C12(H12), C13(H13),
 C9(H9), C8(H8), C4(H4), C3(H3)
;
_olex2_submission_special_instructions 'No special instructions were received'

loop_
_space_group_symop_operation_xyz
'x, y, z'
'-x, -y, -z'

loop_
_atom_site_label
_atom_site_type_symbol
_atom_site_fract_x
_atom_site_fract_y
_atom_site_fract_z
_atom_site_U_iso_or_equiv
_atom_site_adp_type
_atom_site_occupancy
_atom_site_site_symmetry_order
_atom_site_calc_flag
_atom_site_refinement_flags_posn
_atom_site_refinement_flags_adp
_atom_site_refinement_flags_occupancy
_atom_site_disorder_assembly
_atom_site_disorder_group
Tm1 Tm 0.72464(2) 0.28392(2) 0.37115(2) 0.01958(5) Uani 1 1 d . . . . .
S3 S 0.53073(11) 0.05776(8) 0.22431(8) 0.03493(18) Uani 1 1 d . . . . .
S1 S 0.68619(13) 0.30720(9) 0.16808(7) 0.03599(19) Uani 1 1 d . . . . .
S2 S 0.73073(15) 0.13619(8) 0.50318(8) 0.0392(2) Uani 1 1 d . . . . .
O1 O 0.7007(3) 0.4989(2) 0.38919(17) 0.0263(4) Uani 1 1 d . . . . .
O2 O 0.7632(3) 0.4126(2) 0.55539(18) 0.0293(5) Uani 1 1 d . . . . .
O5 O 0.4231(3) 0.3112(2) 0.4137(2) 0.0310(5) Uani 1 1 d . . . . .
H5A H 0.414745 0.372338 0.479042 0.047 Uiso 1 1 d R U . . .
H5B H 0.376225 0.241598 0.421773 0.047 Uiso 1 1 d R U . . .
O3 O 0.9126(3) 0.1210(2) 0.28710(19) 0.0328(5) Uani 1 1 d . . . . .
O4 O 1.0235(3) 0.3652(2) 0.3845(2) 0.0349(5) Uani 1 1 d . . . . .
H4A H 1.093139 0.302290 0.360471 0.052 Uiso 1 1 d R U . . .
H4B H 1.061666 0.403123 0.452057 0.052 Uiso 1 1 d R U . . .
N3 N 0.8783(4) 0.0242(2) 0.1895(2) 0.0271(5) Uani 1 1 d . . . . .
N1 N 0.7574(3) 0.5457(2) 0.3150(2) 0.0241(5) Uani 1 1 d . . . . .
N2 N 0.7195(3) 0.3803(2) 0.6406(2) 0.0241(5) Uani 1 1 d . . . . .
O6 O 0.2232(3) 0.1058(2) 0.4099(3) 0.0396(6) Uani 1 1 d G . . . .
H6A H 0.248307 0.049141 0.437351 0.059 Uiso 1 1 d G U . . .
H6B H 0.117449 0.089238 0.377577 0.059 Uiso 1 1 d G U . . .
C1 C 0.7604(4) 0.4654(3) 0.2073(3) 0.0298(7) Uani 1 1 d . . . . .
C11 C 0.7030(5) -0.0133(3) 0.1485(3) 0.0291(7) Uani 1 1 d . . . . .
C6 C 0.6999(4) 0.2527(3) 0.6278(3) 0.0285(6) Uani 1 1 d . . . . .
C15 C 1.0220(5) -0.0328(3) 0.1366(3) 0.0343(7) Uani 1 1 d . . . . .
H15 H 1.138112 -0.005428 0.169114 0.041 Uiso 1 1 calc R U . . .
C5 C 0.8090(5) 0.6733(3) 0.3510(3) 0.0361(8) Uani 1 1 d . . . . .
H5 H 0.806574 0.724120 0.424924 0.043 Uiso 1 1 calc R U . . .
C10 C 0.6952(5) 0.4784(3) 0.7364(3) 0.0328(7) Uani 1 1 d . . . . .
H10 H 0.707473 0.563638 0.740702 0.039 Uiso 1 1 calc R U . . .
C14 C 0.9979(7) -0.1302(4) 0.0358(3) 0.0472(10) Uani 1 1 d . . . . .
H14 H 1.096395 -0.169812 -0.000146 0.057 Uiso 1 1 calc R U . . .
C7 C 0.6539(5) 0.2277(4) 0.7206(3) 0.0413(8) Uani 1 1 d . . . . .
H7 H 0.637341 0.142414 0.715428 0.050 Uiso 1 1 calc R U . . .
C2 C 0.8207(6) 0.5220(5) 0.1358(3) 0.0464(9) Uani 1 1 d . . . . .
H2 H 0.826242 0.470574 0.062294 0.056 Uiso 1 1 calc R U . . .
C12 C 0.6803(6) -0.1120(4) 0.0435(3) 0.0432(9) Uani 1 1 d . . . . .
H12 H 0.564217 -0.139419 0.010821 0.052 Uiso 1 1 calc R U . . .
C13 C 0.8238(7) -0.1685(4) -0.0116(3) 0.0504(11) Uani 1 1 d . . . . .
H13 H 0.804747 -0.232739 -0.080958 0.060 Uiso 1 1 calc R U . . .
C9 C 0.6530(5) 0.4532(4) 0.8265(3) 0.0393(8) Uani 1 1 d . . . . .
H9 H 0.638006 0.520589 0.892261 0.047 Uiso 1 1 calc R U . . .
C8 C 0.6328(6) 0.3256(4) 0.8185(3) 0.0442(9) Uani 1 1 d . . . . .
H8 H 0.605050 0.306605 0.879151 0.053 Uiso 1 1 calc R U . . .
C4 C 0.8643(6) 0.7276(4) 0.2801(4) 0.0500(10) Uani 1 1 d . . . . .
H4 H 0.896645 0.815460 0.304675 0.060 Uiso 1 1 calc R U . . .
C3 C 0.8718(6) 0.6500(5) 0.1703(4) 0.0543(12) Uani 1 1 d . . . . .
H3 H 0.911225 0.685151 0.120902 0.065 Uiso 1 1 calc R U . . .

loop_
_atom_site_aniso_label
_atom_site_aniso_U_11
_atom_site_aniso_U_22
_atom_site_aniso_U_33
_atom_site_aniso_U_23
_atom_site_aniso_U_13
_atom_site_aniso_U_12
Tm1 0.01813(7) 0.01711(7) 0.02167(7) 0.00519(5) 0.00043(5) -0.00043(4)
S3 0.0259(4) 0.0300(4) 0.0407(5) 0.0046(3) -0.0023(3) -0.0067(3)
S1 0.0512(5) 0.0317(4) 0.0215(4) 0.0057(3) 0.0013(3) 0.0023(4)
S2 0.0635(6) 0.0232(4) 0.0343(5) 0.0139(3) 0.0069(4) 0.0051(4)
O1 0.0351(12) 0.0223(10) 0.0235(11) 0.0100(9) 0.0067(9) 0.0007(9)
O2 0.0428(13) 0.0244(11) 0.0216(11) 0.0099(9) 0.0022(9) -0.0070(9)
O5 0.0251(11) 0.0227(10) 0.0430(14) 0.0082(10) 0.0086(10) 0.0014(9)
O3 0.0273(12) 0.0286(11) 0.0287(12) -0.0050(9) -0.0030(9) 0.0039(9)
O4 0.0218(11) 0.0253(11) 0.0485(15) 0.0026(10) 0.0026(10) -0.0012(9)
N3 0.0320(14) 0.0195(12) 0.0268(13) 0.0047(10) 0.0024(11) 0.0016(10)
N1 0.0262(12) 0.0242(12) 0.0254(13) 0.0135(10) 0.0011(10) -0.0006(10)
N2 0.0264(13) 0.0272(13) 0.0198(12) 0.0104(10) 0.0003(10) -0.0019(10)
O6 0.0327(13) 0.0311(13) 0.0584(18) 0.0215(12) -0.0023(12) -0.0005(10)
C1 0.0287(16) 0.0370(17) 0.0276(16) 0.0164(14) 0.0024(12) 0.0011(13)
C11 0.0388(18) 0.0184(13) 0.0275(16) 0.0063(12) -0.0018(13) -0.0040(12)
C6 0.0285(16) 0.0303(16) 0.0315(16) 0.0171(13) 0.0030(13) 0.0024(12)
C15 0.0396(19) 0.0284(16) 0.0380(19) 0.0137(14) 0.0127(15) 0.0099(14)
C5 0.0412(19) 0.0293(16) 0.040(2) 0.0165(15) -0.0005(15) -0.0063(14)
C10 0.0392(18) 0.0305(16) 0.0254(16) 0.0067(13) 0.0014(13) 0.0006(14)
C14 0.071(3) 0.0313(18) 0.040(2) 0.0105(16) 0.025(2) 0.0120(18)
C7 0.049(2) 0.042(2) 0.045(2) 0.0297(18) 0.0055(17) -0.0003(17)
C2 0.050(2) 0.063(3) 0.036(2) 0.028(2) 0.0072(17) -0.001(2)
C12 0.063(3) 0.0294(17) 0.0302(18) 0.0052(15) -0.0067(17) -0.0089(17)
C13 0.091(3) 0.0300(18) 0.0251(18) 0.0028(15) 0.010(2) -0.002(2)
C9 0.048(2) 0.052(2) 0.0217(16) 0.0167(15) 0.0088(15) 0.0092(17)
C8 0.048(2) 0.062(3) 0.0338(19) 0.0293(19) 0.0102(16) 0.0071(19)
C4 0.052(2) 0.046(2) 0.063(3) 0.036(2) -0.005(2) -0.0150(19)
C3 0.051(2) 0.074(3) 0.060(3) 0.052(3) 0.001(2) -0.011(2)

loop_
_atom_type_symbol
_atom_type_description
_atom_type_scat_dispersion_real
_atom_type_scat_dispersion_imag
_atom_type_scat_source
C C 0.0033 0.0016 'International Tables Vol C Tables 4.2.6.8 and 6.1.1.4'
H H 0.0000 0.0000 'International Tables Vol C Tables 4.2.6.8 and 6.1.1.4'
N N 0.0061 0.0033 'International Tables Vol C Tables 4.2.6.8 and 6.1.1.4'
O O 0.0106 0.0060 'International Tables Vol C Tables 4.2.6.8 and 6.1.1.4'
S S 0.1246 0.1234 'International Tables Vol C Tables 4.2.6.8 and 6.1.1.4'
Tm Tm -0.3139 5.2483 'International Tables Vol C Tables 4.2.6.8 and 6.1.1.4'

loop_
_exptl_crystal_face_index_h
_exptl_crystal_face_index_k
_exptl_crystal_face_index_l
_exptl_crystal_face_perp_dist
-1.00 -1.00 -1.00 0.1940
1.00 1.00 0.00 0.0850
-1.00 0.00 -1.00 0.1250
0.00 1.00 -1.00 0.0360
1.00 0.00 -1.00 0.1010
0.00 0.00 -1.00 0.0910
0.00 0.00 1.00 0.0210
0.00 1.00 0.00 0.0330
0.00 -1.00 -1.00 0.1270
1.00 -1.00 1.00 0.0760
1.00 0.00 0.00 0.1000
-1.00 1.00 0.00 0.1290
1.00 -1.00 -1.00 0.1050

loop_
_geom_angle_atom_site_label_1
_geom_angle_atom_site_label_2
_geom_angle_atom_site_label_3
_geom_angle
_geom_angle_site_symmetry_1
_geom_angle_site_symmetry_3
_geom_angle_publ_flag
S1 Tm1 S3 72.70(3) . . ?
S1 Tm1 S2 151.59(3) . . ?
S2 Tm1 S3 80.65(3) . . ?
O1 Tm1 S3 130.10(6) . . ?
O1 Tm1 S1 68.89(6) . . ?
O1 Tm1 S2 138.74(6) . . ?
O1 Tm1 O5 80.49(8) . . ?
O1 Tm1 O4 74.84(8) . . ?
O2 Tm1 S3 141.25(6) . . ?
O2 Tm1 S1 139.90(6) . . ?
O2 Tm1 S2 68.44(6) . . ?
O2 Tm1 O1 71.24(8) . . ?
O2 Tm1 O5 79.22(9) . . ?
O2 Tm1 O4 79.24(9) . . ?
O5 Tm1 S3 74.62(6) . . ?
O5 Tm1 S1 98.14(7) . . ?
O5 Tm1 S2 83.83(6) . . ?
O5 Tm1 O4 151.36(8) . . ?
O3 Tm1 S3 67.76(6) . . ?
O3 Tm1 S1 84.19(7) . . ?
O3 Tm1 S2 76.64(7) . . ?
O3 Tm1 O1 135.61(8) . . ?
O3 Tm1 O2 123.40(8) . . ?
O3 Tm1 O5 139.76(8) . . ?
O3 Tm1 O4 68.68(8) . . ?
O4 Tm1 S3 133.08(6) . . ?
O4 Tm1 S1 86.46(7) . . ?
O4 Tm1 S2 105.38(7) . . ?
C11 S3 Tm1 98.39(11) . . ?
C1 S1 Tm1 98.50(12) . . ?
C6 S2 Tm1 100.57(11) . . ?
N1 O1 Tm1 122.84(17) . . ?
N2 O2 Tm1 126.97(17) . . ?
Tm1 O5 H5A 111.4 . . ?
Tm1 O5 H5B 111.1 . . ?
H5A O5 H5B 102.6 . . ?
N3 O3 Tm1 126.81(18) . . ?
Tm1 O4 H4A 109.7 . . ?
Tm1 O4 H4B 109.8 . . ?
H4A O4 H4B 104.2 . . ?
O3 N3 C11 119.6(3) . . ?
O3 N3 C15 117.3(3) . . ?
C15 N3 C11 123.1(3) . . ?
O1 N1 C1 120.1(2) . . ?
O1 N1 C5 117.6(3) . . ?
C5 N1 C1 122.4(3) . . ?
O2 N2 C6 119.8(3) . . ?
O2 N2 C10 117.4(3) . . ?
C10 N2 C6 122.8(3) . . ?
H6A O6 H6B 109.5 . . ?
N1 C1 S1 119.3(2) . . ?
N1 C1 C2 116.3(3) . . ?
C2 C1 S1 124.3(3) . . ?
N3 C11 S3 119.9(2) . . ?
N3 C11 C12 115.5(3) . . ?
C12 C11 S3 124.6(3) . . ?
N2 C6 S2 119.2(2) . . ?
N2 C6 C7 116.1(3) . . ?
C7 C6 S2 124.7(3) . . ?
N3 C15 H15 119.6 . . ?
N3 C15 C14 120.7(4) . . ?
C14 C15 H15 119.6 . . ?
N1 C5 H5 119.7 . . ?
N1 C5 C4 120.7(4) . . ?
C4 C5 H5 119.7 . . ?
N2 C10 H10 119.6 . . ?
N2 C10 C9 120.7(3) . . ?
C9 C10 H10 119.6 . . ?
C15 C14 H14 120.7 . . ?
C15 C14 C13 118.6(4) . . ?
C13 C14 H14 120.7 . . ?
C6 C7 H7 119.1 . . ?
C8 C7 C6 121.8(3) . . ?
C8 C7 H7 119.1 . . ?
C1 C2 H2 118.9 . . ?
C3 C2 C1 122.1(4) . . ?
C3 C2 H2 118.9 . . ?
C11 C12 H12 119.0 . . ?
C13 C12 C11 121.9(4) . . ?
C13 C12 H12 119.0 . . ?
C14 C13 H13 120.0 . . ?
C12 C13 C14 120.1(4) . . ?
C12 C13 H13 120.0 . . ?
C10 C9 H9 120.5 . . ?
C10 C9 C8 119.0(3) . . ?
C8 C9 H9 120.5 . . ?
C7 C8 C9 119.6(3) . . ?
C7 C8 H8 120.2 . . ?
C9 C8 H8 120.2 . . ?
C5 C4 H4 120.4 . . ?
C5 C4 C3 119.1(4) . . ?
C3 C4 H4 120.4 . . ?
C2 C3 C4 119.4(4) . . ?
C2 C3 H3 120.3 . . ?
C4 C3 H3 120.3 . . ?

loop_
_geom_bond_atom_site_label_1
_geom_bond_atom_site_label_2
_geom_bond_distance
_geom_bond_site_symmetry_2
_geom_bond_publ_flag
Tm1 S3 2.8371(9) . ?
Tm1 S1 2.7662(9) . ?
Tm1 S2 2.7854(9) . ?
Tm1 O1 2.325(2) . ?
Tm1 O2 2.312(2) . ?
Tm1 O5 2.349(2) . ?
Tm1 O3 2.306(2) . ?
Tm1 O4 2.353(2) . ?
S3 C11 1.704(4) . ?
S1 C1 1.709(4) . ?
S2 C6 1.711(4) . ?
O1 N1 1.346(3) . ?
O2 N2 1.350(3) . ?
O5 H5A 0.8870 . ?
O5 H5B 0.8861 . ?
O3 N3 1.343(3) . ?
O4 H4A 0.8563 . ?
O4 H4B 0.8563 . ?
N3 C11 1.371(4) . ?
N3 C15 1.356(4) . ?
N1 C1 1.373(4) . ?
N1 C5 1.359(4) . ?
N2 C6 1.369(4) . ?
N2 C10 1.358(4) . ?
O6 H6A 0.8500 . ?
O6 H6B 0.8500 . ?
C1 C2 1.398(5) . ?
C11 C12 1.412(5) . ?
C6 C7 1.407(5) . ?
C15 H15 0.9300 . ?
C15 C14 1.367(5) . ?
C5 H5 0.9300 . ?
C5 C4 1.361(5) . ?
C10 H10 0.9300 . ?
C10 C9 1.366(5) . ?
C14 H14 0.9300 . ?
C14 C13 1.384(7) . ?
C7 H7 0.9300 . ?
C7 C8 1.370(6) . ?
C2 H2 0.9300 . ?
C2 C3 1.363(6) . ?
C12 H12 0.9300 . ?
C12 C13 1.364(6) . ?
C13 H13 0.9300 . ?
C9 H9 0.9300 . ?
C9 C8 1.387(6) . ?
C8 H8 0.9300 . ?
C4 H4 0.9300 . ?
C4 C3 1.390(7) . ?
C3 H3 0.9300 . ?

loop_
_geom_torsion_atom_site_label_1
_geom_torsion_atom_site_label_2
_geom_torsion_atom_site_label_3
_geom_torsion_atom_site_label_4
_geom_torsion
_geom_torsion_site_symmetry_1
_geom_torsion_site_symmetry_2
_geom_torsion_site_symmetry_3
_geom_torsion_site_symmetry_4
_geom_torsion_publ_flag
Tm1 S3 C11 N3 19.0(3) . . . . ?
Tm1 S3 C11 C12 -161.6(3) . . . . ?
Tm1 S1 C1 N1 -21.4(3) . . . . ?
Tm1 S1 C1 C2 160.5(3) . . . . ?
Tm1 S2 C6 N2 -13.8(3) . . . . ?
Tm1 S2 C6 C7 165.8(3) . . . . ?
Tm1 O1 N1 C1 27.8(3) . . . . ?
Tm1 O1 N1 C5 -152.7(2) . . . . ?
Tm1 O2 N2 C6 21.1(4) . . . . ?
Tm1 O2 N2 C10 -158.3(2) . . . . ?
Tm1 O3 N3 C11 -23.7(4) . . . . ?
Tm1 O3 N3 C15 156.9(2) . . . . ?
S3 C11 C12 C13 -177.6(3) . . . . ?
S1 C1 C2 C3 177.3(3) . . . . ?
S2 C6 C7 C8 179.4(3) . . . . ?
O1 N1 C1 S1 1.6(4) . . . . ?
O1 N1 C1 C2 179.8(3) . . . . ?
O1 N1 C5 C4 -178.6(3) . . . . ?
O2 N2 C6 S2 -0.2(4) . . . . ?
O2 N2 C6 C7 -179.9(3) . . . . ?
O2 N2 C10 C9 -179.2(3) . . . . ?
O3 N3 C11 S3 -3.1(4) . . . . ?
O3 N3 C11 C12 177.4(3) . . . . ?
O3 N3 C15 C14 -178.6(3) . . . . ?
N3 C11 C12 C13 1.9(5) . . . . ?
N3 C15 C14 C13 0.6(6) . . . . ?
N1 C1 C2 C3 -0.8(6) . . . . ?
N1 C5 C4 C3 -1.6(6) . . . . ?
N2 C6 C7 C8 -1.0(5) . . . . ?
N2 C10 C9 C8 -0.8(6) . . . . ?
C1 N1 C5 C4 0.9(5) . . . . ?
C1 C2 C3 C4 0.1(7) . . . . ?
C11 N3 C15 C14 2.0(5) . . . . ?
C11 C12 C13 C14 0.6(6) . . . . ?
C6 N2 C10 C9 1.4(5) . . . . ?
C6 C7 C8 C9 1.5(6) . . . . ?
C15 N3 C11 S3 176.3(3) . . . . ?
C15 N3 C11 C12 -3.2(5) . . . . ?
C15 C14 C13 C12 -1.9(6) . . . . ?
C5 N1 C1 S1 -177.9(3) . . . . ?
C5 N1 C1 C2 0.3(5) . . . . ?
C5 C4 C3 C2 1.1(7) . . . . ?
C10 N2 C6 S2 179.2(3) . . . . ?
C10 N2 C6 C7 -0.4(5) . . . . ?
C10 C9 C8 C7 -0.6(6) . . . . ?
